data_4348789
loop_
_publ_author_name
'Guo, Zhaoqi'
'Wu, Yunlong'
'Deng, Chongqing'
'Yang, Guoping'
'Zhang, Jiangong'
'Sun, Zhihua'
'Ma, Haixia'
'Gao, Chao'
'An, Zhongwei'

_publ_section_title
;
 Structural Modulation from 1D Chain to 3D Framework: Improved
 Thermostability, Insensitivity, and Energies of Two Nitrogen-Rich
 Energetic Coordination Polymers.
;
_journal_issue 21
_journal_name_full 'Inorganic chemistry'
_journal_page_first 11064
_journal_page_last 11071
_journal_paper_doi 10.1021/acs.inorgchem.6b01630
_journal_volume 55
_journal_year 2016
_chemical_formula_sum 'C6 H4 N24 O8 Pb3'
_chemical_formula_weight 1161.90
_space_group_IT_number 15
_space_group_name_Hall '-C 2yc'
_space_group_name_H-M_alt 'C 1 2/c 1'
_symmetry_cell_setting monoclinic
_symmetry_space_group_name_H-M 'C 1 2/c 1'
_atom_sites_solution_hydrogens geom
_atom_sites_solution_primary direct
_atom_sites_solution_secondary difmap
_audit_creation_method SHELXL-97
_cell_angle_alpha 90.00
_cell_angle_beta 96.655(2)
_cell_angle_gamma 90.00
_cell_formula_units_Z 4
_cell_length_a 13.8912(18)
_cell_length_b 24.074(3)
_cell_length_c 8.5487(11)
_cell_measurement_reflns_used 4407
_cell_measurement_temperature 296(2)
_cell_measurement_theta_max 28.164
_cell_measurement_theta_min 2.798
_cell_volume 2839.6(6)
_computing_cell_refinement APEX2
_computing_data_collection 'APEX2 (Bruker, 2005)'
_computing_data_reduction APEX2
_computing_molecular_graphics APEX2
_computing_publication_material APEX2
_computing_structure_refinement 'SHELXL-97 (Sheldrick, 1997)'
_computing_structure_solution 'SHELXS-97 (Sheldrick, 1990)'
_diffrn_ambient_temperature 296(2)
_diffrn_detector_area_resol_mean 0
_diffrn_measured_fraction_theta_full 0.992
_diffrn_measured_fraction_theta_max 0.992
_diffrn_measurement_device_type \w
_diffrn_radiation_monochromator graphite
_diffrn_radiation_source 'fine-focus sealed tube'
_diffrn_radiation_type MoK\a
_diffrn_radiation_wavelength 0.71073
_diffrn_reflns_av_R_equivalents 0.0547
_diffrn_reflns_av_sigmaI/netI 0.0662
_diffrn_reflns_limit_h_max 16
_diffrn_reflns_limit_h_min -15
_diffrn_reflns_limit_k_max 28
_diffrn_reflns_limit_k_min -28
_diffrn_reflns_limit_l_max 10
_diffrn_reflns_limit_l_min -7
_diffrn_reflns_number 6672
_diffrn_reflns_theta_full 24.99
_diffrn_reflns_theta_max 24.99
_diffrn_reflns_theta_min 1.69
_diffrn_standards_decay_% 0
_diffrn_standards_interval_time 0
_exptl_absorpt_coefficient_mu 17.820
_exptl_absorpt_correction_T_max 0.2688
_exptl_absorpt_correction_T_min 0.1752
_exptl_absorpt_correction_type multi-scan
_exptl_absorpt_process_details sadabs
_exptl_crystal_colour colorless
_exptl_crystal_density_diffrn 2.718
_exptl_crystal_density_method 'not measured'
_exptl_crystal_description block
_exptl_crystal_F_000 2072
_exptl_crystal_size_max 0.15
_exptl_crystal_size_mid 0.11
_exptl_crystal_size_min 0.10
_platon_squeeze_details
;
;
_refine_diff_density_max 1.764
_refine_diff_density_min -2.898
_refine_diff_density_rms 0.360
_refine_ls_extinction_method none
_refine_ls_goodness_of_fit_ref 1.072
_refine_ls_hydrogen_treatment mixed
_refine_ls_matrix_type full
_refine_ls_number_parameters 194
_refine_ls_number_reflns 2487
_refine_ls_number_restraints 129
_refine_ls_restrained_S_all 1.065
_refine_ls_R_factor_all 0.0463
_refine_ls_R_factor_gt 0.0428
_refine_ls_shift/su_max 0.001
_refine_ls_shift/su_mean 0.000
_refine_ls_structure_factor_coef Fsqd
_refine_ls_weighting_details 'calc w=1/[\s^2^(Fo^2^)+(0.0825P)^2^+35.2839P] where P=(Fo^2^+2Fc^2^)/3'
_refine_ls_weighting_scheme calc
_refine_ls_wR_factor_gt 0.1316
_refine_ls_wR_factor_ref 0.1349
_reflns_number_gt 2257
_reflns_number_total 2487
_reflns_threshold_expression >2sigma(I)
_cod_data_source_file ic6b01630_si_003.cif
_cod_data_source_block 2
_cod_original_cell_volume 2839.5(6)
_cod_original_sg_symbol_H-M C2/c
_cod_database_code 4348789

loop_
_symmetry_equiv_pos_as_xyz
'x, y, z'
'-x, y, -z+1/2'
'x+1/2, y+1/2, z'
'-x+1/2, y+1/2, -z+1/2'
'-x, -y, -z'
'x, -y, z-1/2'
'-x+1/2, -y+1/2, -z'
'x+1/2, -y+1/2, z-1/2'

loop_
_atom_site_label
_atom_site_type_symbol
_atom_site_fract_x
_atom_site_fract_y
_atom_site_fract_z
_atom_site_U_iso_or_equiv
_atom_site_adp_type
_atom_site_occupancy
_atom_site_symmetry_multiplicity
_atom_site_calc_flag
_atom_site_refinement_flags
Pb1 Pb 0.5000 0.49019(2) 0.7500 0.0198(2) Uani 1 2 d SU
Pb2 Pb 0.26740(3) 0.769402(17) 0.75279(4) 0.0199(2) Uani 1 1 d U
N1 N 0.3724(6) 0.5848(4) 0.9525(9) 0.0153(17) Uani 1 1 d U
N2 N 0.3614(7) 0.6075(4) 1.0923(10) 0.0213(19) Uani 1 1 d U
N3 N 0.3385(7) 0.6605(4) 1.0633(9) 0.0181(18) Uani 1 1 d U
N4 N 0.3318(6) 0.6691(4) 0.9069(9) 0.0180(18) Uani 1 1 d U
N5 N 0.4118(6) 0.5763(4) 0.6153(9) 0.0182(18) Uani 1 1 d U
N6 N 0.4016(7) 0.5844(4) 0.4576(9) 0.0183(18) Uani 1 1 d U
N7 N 0.3420(7) 0.6271(4) 0.4231(10) 0.0210(19) Uani 1 1 d U
N8 N 0.3169(6) 0.6457(4) 0.5587(9) 0.0145(17) Uani 1 1 d U
N9 N 0.0871(6) 0.7533(4) 0.6067(9) 0.0195(18) Uani 1 1 d U
N10 N 0.0655(7) 0.7471(4) 0.4502(10) 0.0223(19) Uani 1 1 d U
N11 N -0.0252(7) 0.7341(4) 0.4151(10) 0.0198(19) Uani 1 1 d U
N12 N -0.0622(7) 0.7311(4) 0.5498(10) 0.0167(19) Uani 1 1 d U
O1 O 0.3943(6) 0.5319(3) 0.9454(9) 0.0236(17) Uani 1 1 d U
O2 O 0.2524(5) 0.6860(3) 0.5613(8) 0.0216(16) Uani 1 1 d U
O3 O -0.1543(5) 0.7177(3) 0.5607(8) 0.0189(15) Uani 1 1 d U
O4 O 0.3659(12) 0.8720(8) 0.766(2) 0.098(5) Uani 1 1 d DU
C1 C 0.3536(7) 0.6232(4) 0.8412(10) 0.0134(19) Uani 1 1 d U
C2 C 0.3589(7) 0.6142(4) 0.6749(11) 0.014(2) Uani 1 1 d U
C3 C 0.0082(7) 0.7417(4) 0.6662(10) 0.0103(18) Uani 1 1 d U
H4WA H 0.408(6) 0.864(5) 0.703(11) 0.03(3) Uiso 1 1 d D
H4WB H 0.392(9) 0.899(5) 0.821(16) 0.07(6) Uiso 1 1 d D

loop_
_atom_site_aniso_label
_atom_site_aniso_U_11
_atom_site_aniso_U_22
_atom_site_aniso_U_33
_atom_site_aniso_U_23
_atom_site_aniso_U_13
_atom_site_aniso_U_12
Pb1 0.0328(4) 0.0104(3) 0.0166(3) 0.000 0.0041(2) 0.000
Pb2 0.0164(3) 0.0238(3) 0.0180(3) -0.00224(14) -0.00437(17) 0.00500(15)
N1 0.016(3) 0.017(3) 0.014(3) 0.003(2) 0.001(2) 0.004(2)
N2 0.025(3) 0.021(3) 0.018(3) 0.000(2) 0.003(2) 0.006(2)
N3 0.022(3) 0.017(3) 0.016(3) -0.001(2) 0.003(2) 0.004(2)
N4 0.020(3) 0.018(3) 0.016(3) -0.001(2) 0.004(2) 0.003(2)
N5 0.021(3) 0.017(3) 0.016(3) -0.002(2) 0.001(2) 0.002(2)
N6 0.023(3) 0.016(3) 0.016(3) 0.001(2) 0.004(2) 0.003(2)
N7 0.025(3) 0.020(3) 0.018(3) -0.001(2) 0.002(2) 0.001(2)
N8 0.015(3) 0.016(3) 0.012(3) 0.000(2) -0.001(2) 0.005(2)
N9 0.017(3) 0.024(3) 0.016(3) 0.001(2) 0.002(2) 0.000(2)
N10 0.022(3) 0.026(3) 0.019(3) 0.001(2) 0.000(2) -0.002(2)
N11 0.018(3) 0.024(3) 0.017(3) 0.002(2) 0.003(2) -0.001(2)
N12 0.016(3) 0.019(3) 0.015(3) -0.002(2) 0.002(2) 0.001(2)
O1 0.027(3) 0.022(3) 0.023(3) 0.000(2) 0.006(2) 0.006(2)
O2 0.021(3) 0.020(3) 0.023(2) -0.002(2) -0.001(2) 0.006(2)
O3 0.017(3) 0.019(3) 0.020(2) -0.001(2) -0.001(2) -0.005(2)
O4 0.099(6) 0.098(6) 0.099(6) 0.000(3) 0.011(3) -0.001(3)
C1 0.013(3) 0.013(3) 0.014(3) 0.002(2) -0.001(2) -0.002(2)
C2 0.014(3) 0.012(3) 0.014(3) -0.001(2) 0.000(2) 0.001(2)
C3 0.010(3) 0.008(3) 0.012(3) 0.002(2) -0.002(2) 0.000(2)

loop_
_atom_type_symbol
_atom_type_description
_atom_type_scat_dispersion_real
_atom_type_scat_dispersion_imag
_atom_type_scat_source
C C 0.0033 0.0016 'International Tables Vol C Tables 4.2.6.8 and 6.1.1.4'
H H 0.0000 0.0000 'International Tables Vol C Tables 4.2.6.8 and 6.1.1.4'
N N 0.0061 0.0033 'International Tables Vol C Tables 4.2.6.8 and 6.1.1.4'
O O 0.0106 0.0060 'International Tables Vol C Tables 4.2.6.8 and 6.1.1.4'
Pb Pb -3.3944 10.1111 'International Tables Vol C Tables 4.2.6.8 and 6.1.1.4'

loop_
_geom_angle_atom_site_label_1
_geom_angle_atom_site_label_2
_geom_angle_atom_site_label_3
_geom_angle
_geom_angle_site_symmetry_1
_geom_angle_site_symmetry_3
O1 Pb1 O1 133.7(4) . 2_656
O1 Pb1 N5 71.0(3) . 2_656
O1 Pb1 N5 72.6(3) 2_656 2_656
O1 Pb1 N5 72.6(3) . .
O1 Pb1 N5 71.0(3) 2_656 .
N5 Pb1 N5 74.7(4) 2_656 .
O2 Pb2 O3 90.4(2) . 2_556
O2 Pb2 N9 65.9(3) . .
O3 Pb2 N9 68.3(2) 2_556 .
O2 Pb2 O3 133.5(2) . 8_566
O3 Pb2 O3 71.1(3) 2_556 8_566
N9 Pb2 O3 134.8(2) . 8_566
O2 Pb2 O4 135.1(4) . .
O3 Pb2 O4 134.5(4) 2_556 .
N9 Pb2 O4 124.4(4) . .
O3 Pb2 O4 74.2(4) 8_566 .
O1 N1 C1 131.9(8) . .
O1 N1 N2 119.3(8) . .
C1 N1 N2 108.7(8) . .
N3 N2 N1 106.0(7) . .
N2 N3 N4 108.7(8) . .
C1 N4 N3 107.8(8) . .
C2 N5 N6 106.7(8) . .
C2 N5 Pb1 129.6(6) . .
N6 N5 Pb1 123.0(6) . .
N7 N6 N5 108.9(8) . .
N6 N7 N8 106.7(8) . .
O2 N8 N7 120.7(8) . .
O2 N8 C2 130.2(8) . .
N7 N8 C2 108.8(8) . .
C3 N9 N10 105.4(8) . .
C3 N9 Pb2 129.4(6) . .
N10 N9 Pb2 124.4(6) . .
N11 N10 N9 110.8(8) . .
N10 N11 N12 106.1(8) . .
N11 N12 O3 123.4(8) . .
N11 N12 C3 108.4(9) . .
O3 N12 C3 128.2(8) . .
N1 O1 Pb1 124.5(6) . .
N8 O2 Pb2 125.1(6) . .
N12 O3 Pb2 124.4(6) . 2_556
N12 O3 Pb2 100.5(5) . 8_465
Pb2 O3 Pb2 108.9(3) 2_556 8_465
Pb2 O4 H4WA 98(8) . .
Pb2 O4 H4WB 149(10) . .
H4WA O4 H4WB 104(3) . .
N4 C1 N1 108.7(8) . .
N4 C1 C2 126.5(9) . .
N1 C1 C2 124.8(10) . .
N5 C2 N8 109.0(8) . .
N5 C2 C1 125.4(9) . .
N8 C2 C1 125.4(9) . .
N9 C3 N12 109.2(8) . .
N9 C3 C3 127.9(11) . 2_556
N12 C3 C3 122.8(11) . 2_556

loop_
_geom_bond_atom_site_label_1
_geom_bond_atom_site_label_2
_geom_bond_distance
_geom_bond_site_symmetry_2
Pb1 O1 2.553(7) .
Pb1 O1 2.553(7) 2_656
Pb1 N5 2.607(9) 2_656
Pb1 N5 2.607(9) .
Pb2 O2 2.584(7) .
Pb2 O3 2.672(7) 2_556
Pb2 N9 2.693(9) .
Pb2 O3 2.747(7) 8_566
Pb2 O4 2.819(18) .
N1 O1 1.313(12) .
N1 C1 1.331(13) .
N1 N2 1.339(12) .
N2 N3 1.331(13) .
N3 N4 1.346(12) .
N4 C1 1.292(13) .
N5 C2 1.311(13) .
N5 N6 1.353(12) .
N6 N7 1.331(13) .
N7 N8 1.327(12) .
N8 O2 1.322(11) .
N8 C2 1.330(13) .
N9 C3 1.292(13) .
N9 N10 1.346(12) .
N10 N11 1.300(13) .
N11 N12 1.315(12) .
N12 O3 1.333(12) .
N12 C3 1.336(13) .
O3 Pb2 2.672(7) 2_556
O3 Pb2 2.747(7) 8_465
O4 H4WA 0.86(2) .
O4 H4WB 0.85(2) .
C1 C2 1.449(13) .
C3 C3 1.477(17) 2_556

loop_
_geom_torsion_atom_site_label_1
_geom_torsion_atom_site_label_2
_geom_torsion_atom_site_label_3
_geom_torsion_atom_site_label_4
_geom_torsion
_geom_torsion_site_symmetry_1
_geom_torsion_site_symmetry_4
O1 N1 N2 N3 -179.2(8) . .
C1 N1 N2 N3 -1.7(11) . .
N1 N2 N3 N4 2.5(11) . .
N2 N3 N4 C1 -2.3(12) . .
O1 Pb1 N5 C2 8.4(9) . .
O1 Pb1 N5 C2 -142.6(9) 2_656 .
N5 Pb1 N5 C2 -66.1(8) 2_656 .
O1 Pb1 N5 N6 -160.9(8) . .
O1 Pb1 N5 N6 48.1(7) 2_656 .
N5 Pb1 N5 N6 124.6(9) 2_656 .
C2 N5 N6 N7 -0.3(11) . .
Pb1 N5 N6 N7 171.1(6) . .
N5 N6 N7 N8 0.9(11) . .
N6 N7 N8 O2 -175.4(8) . .
N6 N7 N8 C2 -1.2(11) . .
O2 Pb2 N9 C3 118.0(10) . .
O3 Pb2 N9 C3 17.3(9) 2_556 .
O3 Pb2 N9 C3 -10.3(11) 8_566 .
O4 Pb2 N9 C3 -112.6(10) . .
O2 Pb2 N9 N10 -50.6(8) . .
O3 Pb2 N9 N10 -151.3(9) 2_556 .
O3 Pb2 N9 N10 -178.9(7) 8_566 .
O4 Pb2 N9 N10 78.8(10) . .
C3 N9 N10 N11 2.3(13) . .
Pb2 N9 N10 N11 173.2(7) . .
N9 N10 N11 N12 -0.9(12) . .
N10 N11 N12 O3 -179.0(9) . .
N10 N11 N12 C3 -0.8(12) . .
C1 N1 O1 Pb1 36.5(14) . .
N2 N1 O1 Pb1 -146.7(7) . .
O1 Pb1 O1 N1 9.4(6) 2_656 .
N5 Pb1 O1 N1 49.3(7) 2_656 .
N5 Pb1 O1 N1 -30.0(7) . .
N7 N8 O2 Pb2 -136.8(8) . .
C2 N8 O2 Pb2 50.5(13) . .
O3 Pb2 O2 N8 -97.8(7) 2_556 .
N9 Pb2 O2 N8 -163.8(8) . .
O3 Pb2 O2 N8 -34.0(8) 8_566 .
O4 Pb2 O2 N8 80.9(9) . .
N11 N12 O3 Pb2 -136.7(8) . 2_556
C3 N12 O3 Pb2 45.6(13) . 2_556
N11 N12 O3 Pb2 -14.9(10) . 8_465
C3 N12 O3 Pb2 167.3(9) . 8_465
N3 N4 C1 N1 1.2(11) . .
N3 N4 C1 C2 -177.7(9) . .
O1 N1 C1 N4 177.3(10) . .
N2 N1 C1 N4 0.3(11) . .
O1 N1 C1 C2 -3.7(17) . .
N2 N1 C1 C2 179.3(9) . .
N6 N5 C2 N8 -0.4(11) . .
Pb1 N5 C2 N8 -171.1(7) . .
N6 N5 C2 C1 -175.7(10) . .
Pb1 N5 C2 C1 13.6(15) . .
O2 N8 C2 N5 174.5(10) . .
N7 N8 C2 N5 1.0(12) . .
O2 N8 C2 C1 -10.2(17) . .
N7 N8 C2 C1 176.3(10) . .
N4 C1 C2 N5 154.2(11) . .
N1 C1 C2 N5 -24.5(16) . .
N4 C1 C2 N8 -20.3(17) . .
N1 C1 C2 N8 160.9(10) . .
N10 N9 C3 N12 -2.7(12) . .
Pb2 N9 C3 N12 -173.0(7) . .
N10 N9 C3 C3 179.7(6) . 2_556
Pb2 N9 C3 C3 9.4(12) . 2_556
N11 N12 C3 N9 2.3(12) . .
O3 N12 C3 N9 -179.7(9) . .
N11 N12 C3 C3 -179.9(6) . 2_556
O3 N12 C3 C3 -1.9(13) . 2_556

loop_
_platon_squeeze_void_nr
_platon_squeeze_void_average_x
_platon_squeeze_void_average_y
_platon_squeeze_void_average_z
_platon_squeeze_void_volume
_platon_squeeze_void_count_electrons
1 0.000 0.500 -0.010 392.4 146.0
2 0.500 0.000 0.007 392.4 146.0
